data_7152700
loop_
_publ_author_name
'Chandan, Nandkishor'
'Thompson, Amber L.'
'Moloney, Mark G.'

_publ_section_title
;
 Rapid synthesis of substituted pyrrolines and pyrrolidines by
 nucleophilic ring closure at activated oximes.
;
_journal_issue 39
_journal_name_full 'Organic &amp; biomolecular chemistry'
_journal_page_first 7863
_journal_page_last 7868
_journal_paper_doi 10.1039/c2ob26423d
_journal_volume 10
_journal_year 2012
_chemical_absolute_configuration unk
_chemical_formula_moiety 'C20 H20 N2 O3'
_chemical_formula_sum 'C20 H20 N2 O3'
_chemical_formula_weight 336.39
_chemical_melting_point ?
_space_group_IT_number 5
_symmetry_cell_setting monoclinic
_symmetry_space_group_name_Hall 'C 2y'
_symmetry_space_group_name_H-M 'C 1 2 1'
_atom_sites_solution_hydrogens geom
_atom_sites_solution_primary direct
_audit_creation_date 09-07-24
_audit_creation_method CRYSTALS_ver_12.90
_cell_angle_alpha 90
_cell_angle_beta 109.2988(12)
_cell_angle_gamma 90
_cell_formula_units_Z 4
_cell_length_a 17.6423(5)
_cell_length_b 7.4224(2)
_cell_length_c 13.8157(4)
_cell_measurement_reflns_used 2069
_cell_measurement_temperature 150
_cell_measurement_theta_max 27
_cell_measurement_theta_min 5
_cell_volume 1707.48(8)
_computing_cell_refinement 'DENZO/SCALEPACK (Otwinowski & Minor, 1997)'
_computing_data_collection 'COLLECT (Nonius, 2001).'
_computing_data_reduction 'DENZO/SCALEPACK (Otwinowski & Minor, 1997)'
_computing_molecular_graphics 'CAMERON (Watkin et al., 1996)'
_computing_publication_material 'CRYSTALS (Betteridge et al., 2003)'
_computing_structure_refinement 'CRYSTALS (Betteridge et al., 2003)'
_computing_structure_solution 'SIR92 (Altomare et al., 1994)'
_diffrn_ambient_temperature 150
_diffrn_measured_fraction_theta_full 0.989
_diffrn_measured_fraction_theta_max 0.989
_diffrn_measurement_device 'Nonius KappaCCD'
_diffrn_measurement_device_type Area
_diffrn_measurement_method \w
_diffrn_radiation_monochromator graphite
_diffrn_radiation_type 'Mo K\a'
_diffrn_radiation_wavelength 0.71073
_diffrn_reflns_av_R_equivalents 0.016
_diffrn_reflns_limit_h_max 22
_diffrn_reflns_limit_h_min -22
_diffrn_reflns_limit_k_max 9
_diffrn_reflns_limit_k_min -9
_diffrn_reflns_limit_l_max 17
_diffrn_reflns_limit_l_min -17
_diffrn_reflns_number 12307
_diffrn_reflns_theta_full 26.943
_diffrn_reflns_theta_max 27.492
_diffrn_reflns_theta_min 5.221
_diffrn_standards_number 0
_exptl_absorpt_coefficient_mu 0.089
_exptl_absorpt_correction_T_max 0.98
_exptl_absorpt_correction_T_min 0.87
_exptl_absorpt_correction_type multi-scan
_exptl_absorpt_process_details 'DENZO/SCALEPACK (Otwinowski & Minor, 1997)'
_exptl_crystal_colour clear_pale_colourless
_exptl_crystal_density_diffrn 1.308
_exptl_crystal_density_meas ?
_exptl_crystal_density_method 'not measured'
_exptl_crystal_description block
_exptl_crystal_F_000 712
_exptl_crystal_size_max 0.410
_exptl_crystal_size_mid 0.220
_exptl_crystal_size_min 0.210
_refine_diff_density_max 0.17
_refine_diff_density_min -0.14
_refine_ls_extinction_coef 167.612
_refine_ls_extinction_method 'Larson (1970), Equation 22'
_refine_ls_goodness_of_fit_ref 0.9999
_refine_ls_hydrogen_treatment none
_refine_ls_matrix_type full
_refine_ls_number_parameters 255
_refine_ls_number_reflns 2092
_refine_ls_number_restraints 71
_refine_ls_R_factor_all 0.0341
_refine_ls_R_factor_gt 0.0329
_refine_ls_shift/su_max 0.0003155
_refine_ls_shift/su_mean 8.5448427
_refine_ls_structure_factor_coef Fsqd
_refine_ls_weighting_details
;
Method, part 1, Chebychev polynomial, (Watkin, 1994, Prince, 1982)
[weight] = 1.0/[A~0~*T~0~(x)+A~1~*T~1~(x) ... +A~n-1~]*T~n-1~(x)]
where A~i~ are the Chebychev coefficients listed below and x= Fcalc/Fmax
Method = Robust Weighting (Prince, 1982)
W = [weight] * [1-(deltaF/6*sigmaF)^2^]^2^
A~i~ are:
43.7 71.8 43.8 19.1 5.06
;
_refine_ls_weighting_scheme calc
_refine_ls_wR_factor_all 0.0804
_refine_ls_wR_factor_gt 0.0791
_refine_ls_wR_factor_ref 0.0804
_reflns_limit_h_max 21
_reflns_limit_h_min -22
_reflns_limit_k_max 9
_reflns_limit_k_min 0
_reflns_limit_l_max 17
_reflns_limit_l_min 0
_reflns_number_gt 2040
_reflns_number_total 2092
_reflns_threshold_expression I>2.0\s(I)
_oxford_diffrn_Wilson_B_factor 2.15
_oxford_diffrn_Wilson_scale 1.96
_oxford_refine_ls_r_factor_ref 0.0341
_oxford_refine_ls_scale 0.739
_oxford_reflns_number_all 2092
_oxford_reflns_threshold_expression_ref I>-3.0\s(I)
_oxford_structure_analysis_title 6135
_cod_data_source_file c2ob26423d.txt
_cod_data_source_block 6135
_cod_depositor_comments
;
The following automatic conversions were performed:

'_chemical_melting_point' value 'not measured' was changed to '?' -
the value is undefined or not given.

'_symmetry_cell_setting' value
'Monoclinic' changed to 'monoclinic' according to
/home/saulius/struct/CIF-dictionaries/cif_core.dic dictionary named
'cif_core.dic' version 2.4.2 from 2011-04-26.

Automatic conversion script
Id: cif_fix_values 1891 2012-01-12 08:04:46Z andrius 

The following automatic conversions were performed:

'_exptl_crystal_density_meas' value 'not measured' was changed to '?'
- the value is perceived as not measured.

Automatic conversion script
Id: cif_fix_values 3008 2015-01-20 13:52:24Z robertas 
;
_cod_original_sg_symbol_H-M 'C 1 2 1 '
_cod_database_code 7152700

loop_
_symmetry_equiv_pos_as_xyz
x,y,z
x+1/2,y+1/2,z
-x,y,-z
-x+1/2,y+1/2,-z

loop_
_atom_site_label
_atom_site_type_symbol
_atom_site_fract_x
_atom_site_fract_y
_atom_site_fract_z
_atom_site_U_iso_or_equiv
_atom_site_occupancy
_atom_site_adp_type
_atom_site_refinement_flags_posn
_atom_site_refinement_flags_occupancy
_atom_site_disorder_assembly
_atom_site_disorder_group
O1 O 0.8036 0.3403 0.8384 0.0276 1.0000 Uani . . . .
N2 N 0.7782 0.4726 0.8963 0.0213 1.0000 Uani . . . .
C3 C 0.7777 0.6275 0.8545 0.0183 1.0000 Uani . . . .
N4 N 0.8009 0.6547 0.7701 0.0234 1.0000 Uani . . . .
C5 C 0.7846 0.8152 0.7129 0.0201 1.0000 Uani . . . .
C6 C 0.8198 0.8241 0.6293 0.0220 1.0000 Uani . . . .
C7 C 0.8833 0.7115 0.6296 0.0265 1.0000 Uani . . . .
C8 C 0.9150 0.7159 0.5494 0.0335 1.0000 Uani . . . .
C9 C 0.8848 0.8348 0.4693 0.0362 1.0000 Uani . . . .
C10 C 0.8224 0.9477 0.4686 0.0377 1.0000 Uani . . . .
C11 C 0.7892 0.9420 0.5468 0.0298 1.0000 Uani . . . .
C12 C 0.7397 0.9436 0.7347 0.0223 1.0000 Uani . . . .
C13 C 0.7024 0.9212 0.8179 0.0200 1.0000 Uani . . . .
C14 C 0.7535 0.7913 0.9015 0.0197 1.0000 Uani . . . .
C15 C 0.8271 0.8867 0.9735 0.0228 1.0000 Uani D . . .
O16 O 0.8442 1.0432 0.9683 0.0243 1.0000 Uani D . . .
C20 C 0.6143 0.8613 0.7784 0.0231 1.0000 Uani . . . .
C21 C 0.5701 0.8694 0.8456 0.0287 1.0000 Uani . . . .
C22 C 0.4897 0.8174 0.8139 0.0346 1.0000 Uani . . . .
C23 C 0.4528 0.7563 0.7152 0.0422 1.0000 Uani . . . .
C24 C 0.4957 0.7481 0.6478 0.0475 1.0000 Uani . . . .
C25 C 0.5766 0.8002 0.6793 0.0357 1.0000 Uani . . . .
O170 O 0.8640 0.7816 1.0532 0.0225 0.4576 Uani D P 1 1
C180 C 0.9304 0.8601 1.1374 0.0252 0.4576 Uani D P 1 1
C190 C 1.0049 0.8598 1.1080 0.0345 0.4576 Uani D P 1 1
O171 O 0.8759 0.7689 1.0378 0.0366 0.5424 Uani D P 1 2
C181 C 0.9458 0.8407 1.1196 0.0358 0.5424 Uani D P 1 2
C191 C 0.9254 0.8554 1.2167 0.0378 0.5424 Uani D P 1 2
H71 H 0.9067 0.6308 0.6863 0.0312 1.0000 Uiso R . . .
H81 H 0.9583 0.6384 0.5509 0.0408 1.0000 Uiso R . . .
H91 H 0.9065 0.8386 0.4141 0.0422 1.0000 Uiso R . . .
H101 H 0.7999 1.0288 0.4123 0.0453 1.0000 Uiso R . . .
H111 H 0.7448 1.0156 0.5441 0.0348 1.0000 Uiso R . . .
H121 H 0.7325 1.0532 0.6984 0.0252 1.0000 Uiso R . . .
H131 H 0.7057 1.0410 0.8529 0.0240 1.0000 Uiso R . . .
H141 H 0.7231 0.7484 0.9438 0.0235 1.0000 Uiso R . . .
H211 H 0.5963 0.9109 0.9133 0.0333 1.0000 Uiso R . . .
H221 H 0.4608 0.8242 0.8604 0.0408 1.0000 Uiso R . . .
H231 H 0.3988 0.7183 0.6952 0.0504 1.0000 Uiso R . . .
H241 H 0.4700 0.7099 0.5801 0.0568 1.0000 Uiso R . . .
H251 H 0.6056 0.7943 0.6313 0.0416 1.0000 Uiso R . . .
H1801 H 0.9388 0.7864 1.1976 0.0311 0.4576 Uiso R P 1 1
H1802 H 0.9167 0.9828 1.1528 0.0310 0.4576 Uiso R P 1 1
H1902 H 1.0509 0.8860 1.1686 0.0509 0.4576 Uiso R P 1 1
H1901 H 1.0128 0.7455 1.0810 0.0511 0.4576 Uiso R P 1 1
H1903 H 1.0005 0.9499 1.0576 0.0510 0.4576 Uiso R P 1 1
H1812 H 0.9908 0.7594 1.1291 0.0436 0.5424 Uiso R P 1 2
H1811 H 0.9584 0.9607 1.0994 0.0425 0.5424 Uiso R P 1 2
H1911 H 0.9696 0.9033 1.2730 0.0569 0.5424 Uiso R P 1 2
H1913 H 0.9117 0.7377 1.2359 0.0567 0.5424 Uiso R P 1 2
H1912 H 0.8799 0.9341 1.2047 0.0570 0.5424 Uiso R P 1 2
H41 H 0.8137 0.5595 0.7438 0.0294 1.0000 Uiso R . . .
H11 H 0.8073 0.2486 0.8746 0.0423 1.0000 Uiso R . . .

loop_
_atom_site_aniso_label
_atom_site_aniso_U_11
_atom_site_aniso_U_22
_atom_site_aniso_U_33
_atom_site_aniso_U_23
_atom_site_aniso_U_13
_atom_site_aniso_U_12
O1 0.0408 0.0167 0.0315 0.0020 0.0204 0.0045
N2 0.0248 0.0172 0.0244 -0.0004 0.0115 0.0009
C3 0.0177 0.0175 0.0195 0.0007 0.0060 0.0006
N4 0.0340 0.0172 0.0230 0.0027 0.0149 0.0040
C5 0.0208 0.0192 0.0195 0.0024 0.0058 -0.0014
C6 0.0222 0.0226 0.0214 0.0007 0.0076 -0.0024
C7 0.0266 0.0296 0.0254 0.0046 0.0113 0.0018
C8 0.0314 0.0390 0.0358 0.0033 0.0189 0.0029
C9 0.0363 0.0496 0.0287 0.0058 0.0189 -0.0011
C10 0.0408 0.0461 0.0287 0.0151 0.0146 0.0064
C11 0.0297 0.0334 0.0277 0.0098 0.0115 0.0073
C12 0.0230 0.0211 0.0228 0.0047 0.0073 0.0013
C13 0.0219 0.0166 0.0217 -0.0008 0.0073 0.0018
C14 0.0220 0.0171 0.0208 0.0005 0.0083 0.0003
C15 0.0261 0.0206 0.0211 0.0014 0.0070 0.0012
O16 0.0267 0.0187 0.0266 0.0019 0.0075 -0.0007
C20 0.0222 0.0179 0.0279 0.0015 0.0064 0.0032
C21 0.0266 0.0254 0.0349 0.0002 0.0111 0.0020
C22 0.0271 0.0281 0.0510 0.0044 0.0161 0.0014
C23 0.0230 0.0358 0.0611 0.0015 0.0048 -0.0023
C24 0.0360 0.0565 0.0409 -0.0114 0.0004 -0.0071
C25 0.0291 0.0428 0.0324 -0.0067 0.0063 -0.0020
O170 0.0254 0.0187 0.0205 0.0023 0.0036 -0.0012
C180 0.0249 0.0206 0.0272 -0.0010 0.0045 -0.0013
C190 0.0233 0.0403 0.0383 0.0001 0.0080 0.0008
O171 0.0406 0.0212 0.0316 -0.0007 -0.0101 0.0006
C181 0.0427 0.0237 0.0264 -0.0017 -0.0081 -0.0042
C191 0.0389 0.0311 0.0333 -0.0065 -0.0017 0.0054

loop_
_atom_type_symbol
_atom_type_scat_dispersion_real
_atom_type_scat_dispersion_imag
_atom_type_scat_Cromer_Mann_a1
_atom_type_scat_Cromer_Mann_b1
_atom_type_scat_Cromer_Mann_a2
_atom_type_scat_Cromer_Mann_b2
_atom_type_scat_Cromer_Mann_a3
_atom_type_scat_Cromer_Mann_b3
_atom_type_scat_Cromer_Mann_a4
_atom_type_scat_Cromer_Mann_b4
_atom_type_scat_Cromer_Mann_c
_atom_type_scat_source
C 0.0033 0.0016 2.3100 20.8439 1.0200 10.2075 1.5886 0.5687 0.8650 51.6512 0.2156 'International Tables Vol C 4.2.6.8 and 6.1.1.4'
H 0.0000 0.0000 0.4930 10.5109 0.3229 26.1257 0.1402 3.1424 0.0408 57.7998 0.0030 'International Tables Vol C 4.2.6.8 and 6.1.1.4'
N 0.0061 0.0033 12.2126 0.0057 3.1322 9.8933 2.0125 28.9975 1.1663 0.5826 -11.5290 'International Tables Vol C 4.2.6.8 and 6.1.1.4'
O 0.0106 0.0060 3.0485 13.2771 2.2868 5.7011 1.5463 0.3239 0.8670 32.9089 0.2508 'International Tables Vol C 4.2.6.8 and 6.1.1.4'

loop_
_geom_angle_atom_site_label_1
_geom_angle_atom_site_label_2
_geom_angle_atom_site_label_3
_geom_angle
_geom_angle_publ_flag
N2 O1 H11 101.6 no
O1 N2 C3 108.622 yes
N2 C3 N4 123.647 yes
N2 C3 C14 119.308 yes
N4 C3 C14 117.004 yes
C3 N4 C5 122.583 yes
C3 N4 H41 115.6 no
C5 N4 H41 119.6 no
N4 C5 C6 114.472 yes
N4 C5 C12 120.310 yes
C6 C5 C12 125.212 yes
C5 C6 C7 120.895 yes
C5 C6 C11 120.965 yes
C7 C6 C11 118.121 yes
C6 C7 C8 120.974 yes
C6 C7 H71 120.0 no
C8 C7 H71 119.0 no
C7 C8 C9 120.115 yes
C7 C8 H81 119.8 no
C9 C8 H81 120.0 no
C8 C9 C10 119.394 yes
C8 C9 H91 120.4 no
C10 C9 H91 120.2 no
C9 C10 C11 121.035 yes
C9 C10 H101 120.1 no
C11 C10 H101 118.8 no
C6 C11 C10 120.340 yes
C6 C11 H111 119.1 no
C10 C11 H111 120.5 no
C5 C12 C13 122.213 yes
C5 C12 H121 118.8 no
C13 C12 H121 119.0 no
C12 C13 C14 110.154 yes
C12 C13 C20 113.980 yes
C14 C13 C20 110.932 yes
C12 C13 H131 107.4 no
C14 C13 H131 105.4 no
C20 C13 H131 108.6 no
C13 C14 C3 111.125 yes
C13 C14 C15 111.033 yes
C3 C14 C15 110.801 yes
C13 C14 H141 110.7 no
C3 C14 H141 106.7 no
C15 C14 H141 106.3 no
C14 C15 O16 125.679 yes
C14 C15 O170 110.235 yes
O16 C15 O170 123.333 yes
C14 C15 O16 125.679 yes
C14 C15 O171 110.612 yes
O16 C15 O171 123.352 yes
C13 C20 C21 118.364 yes
C13 C20 C25 123.012 yes
C21 C20 C25 118.624 yes
C20 C21 C22 120.914 yes
C20 C21 H211 118.1 no
C22 C21 H211 121.0 no
C21 C22 C23 120.045 yes
C21 C22 H221 119.6 no
C23 C22 H221 120.4 no
C22 C23 C24 119.710 yes
C22 C23 H231 119.4 no
C24 C23 H231 120.9 no
C23 C24 C25 120.476 yes
C23 C24 H241 119.5 no
C25 C24 H241 120.0 no
C24 C25 C20 120.230 yes
C24 C25 H251 119.5 no
C20 C25 H251 120.3 no
C15 O170 C180 117.745 yes
O170 C180 C190 108.981 yes
O170 C180 H1801 108.2 no
C190 C180 H1801 109.5 no
O170 C180 H1802 110.5 no
C190 C180 H1802 111.1 no
H1801 C180 H1802 108.5 no
C180 C190 H1902 108.9 no
C180 C190 H1901 111.3 no
H1902 C190 H1901 108.9 no
C180 C190 H1903 109.4 no
H1902 C190 H1903 109.4 no
H1901 C190 H1903 109.0 no
C15 O171 C181 117.762 yes
O171 C181 C191 108.979 yes
O171 C181 H1812 108.6 no
C191 C181 H1812 110.5 no
O171 C181 H1811 108.7 no
C191 C181 H1811 109.4 no
H1812 C181 H1811 110.5 no
C181 C191 H1911 112.1 no
C181 C191 H1913 109.5 no
H1911 C191 H1913 108.6 no
C181 C191 H1912 108.8 no
H1911 C191 H1912 108.7 no
H1913 C191 H1912 109.1 no

loop_
_geom_bond_atom_site_label_1
_geom_bond_atom_site_label_2
_geom_bond_distance
_geom_bond_publ_flag
O1 N2 1.429 yes
O1 H11 0.834 no
N2 C3 1.286 yes
C3 N4 1.373 yes
C3 C14 1.505 yes
N4 C5 1.406 yes
N4 H41 0.858 no
C5 C6 1.483 yes
C5 C12 1.335 yes
C6 C7 1.397 yes
C6 C11 1.396 yes
C7 C8 1.397 yes
C7 H71 0.964 no
C8 C9 1.378 yes
C8 H81 0.949 no
C9 C10 1.382 yes
C9 H91 0.961 no
C10 C11 1.390 yes
C10 H101 0.960 no
C11 H111 0.945 no
C12 C13 1.510 yes
C12 H121 0.942 no
C13 C14 1.545 yes
C13 C20 1.534 yes
C13 H131 1.005 no
C14 C15 1.524 yes
C14 H141 0.970 no
C15 O16 1.208 yes
C15 O170 1.331 yes
C15 O16 1.208 yes
C15 O171 1.337 yes
C20 C21 1.397 yes
C20 C25 1.387 yes
C21 C22 1.393 yes
C21 H211 0.948 no
C22 C23 1.379 yes
C22 H221 0.944 no
C23 C24 1.383 yes
C23 H231 0.943 no
C24 C25 1.402 yes
C24 H241 0.938 no
C25 H251 0.964 no
O170 C180 1.471 yes
C180 C190 1.498 yes
C180 H1801 0.965 no
C180 H1802 0.982 no
C190 H1902 0.975 no
C190 H1901 0.956 no
C190 H1903 0.950 no
O171 C181 1.470 yes
C181 C191 1.503 yes
C181 H1812 0.971 no
C181 H1811 0.981 no
C191 H1911 0.969 no
C191 H1913 0.965 no
C191 H1912 0.962 no

loop_
_geom_hbond_atom_site_label_D
_geom_hbond_site_symmetry_D
_geom_hbond_atom_site_label_H
_geom_hbond_atom_site_label_A
_geom_hbond_site_symmetry_A
_geom_hbond_angle_DHA
_geom_hbond_distance_DH
_geom_hbond_distance_HA
_geom_hbond_distance_DA
_geom_hbond_publ_flag
C14 -1_555 H141 O16 0_647 161 0.97 2.48 3.415(4) yes
C190 -1_555 H1811 O16 -1_555 135 1.09 2.30 3.161(4) yes
O1 . H11 O16 -1_545 166 0.83 1.97 2.783(4) yes
